data_7001278
loop_
_publ_author_name
'Crespo, Olga'
'Gimeno, M. Concepci\'on'
'Laguna, Antonio'
'Ospino, Isaura'
'Aull\'on, Gabriel'
'Oliva, Josep M.'

_publ_section_title
;
 Organometallic gold complexes of carborane. Theoretical comparative
 analysis of ortho, meta, and para derivatives and luminescence studies
;
_journal_issue 19
_journal_name_full 'Dalton Transactions'
_journal_page_first 3807
_journal_page_last 3813
_journal_paper_doi 10.1039/b820803d
_journal_year 2009
_chemical_formula_sum 'C8 H28 Au2 B10 P2'
_chemical_formula_weight 688.28
_chemical_name_systematic
;
?
;
_space_group_IT_number 15
_symmetry_cell_setting monoclinic
_symmetry_space_group_name_Hall '-C 2yc'
_symmetry_space_group_name_H-M 'C 1 2/c 1'
_atom_sites_solution_hydrogens geom
_atom_sites_solution_primary patterson
_atom_sites_solution_secondary difmap
_audit_creation_method SHELXL-97
_cell_angle_alpha 90.00
_cell_angle_beta 102.73(3)
_cell_angle_gamma 90.00
_cell_formula_units_Z 8
_cell_length_a 16.807(3)
_cell_length_b 13.648(3)
_cell_length_c 18.454(4)
_cell_measurement_reflns_used 28668
_cell_measurement_temperature 173(2)
_cell_measurement_theta_max 35.1642
_cell_measurement_theta_min 3.6580
_cell_volume 4129.0(16)
_computing_cell_refinement 'Crysalis RED'
_computing_data_collection 'Crysalis CCD'
_computing_data_reduction 'Crysalis RED'
_computing_molecular_graphics 'Siemens XP'
_computing_publication_material SHELXL-97
_computing_structure_refinement 'SHELXL-97 (Sheldrick, 1997)'
_computing_structure_solution 'SHELXS-97 (Sheldrick, 1990)'
_diffrn_ambient_temperature 173(2)
_diffrn_detector_area_resol_mean 16.06
_diffrn_measured_fraction_theta_full 0.996
_diffrn_measured_fraction_theta_max 0.996
_diffrn_measurement_device_type 'Xcalibur Oxford Difraction'
_diffrn_measurement_method 'w-scans \ f-scans'
_diffrn_radiation_monochromator graphite
_diffrn_radiation_source 'fine-focus sealed tube'
_diffrn_radiation_type MoK\a
_diffrn_radiation_wavelength 0.71073
_diffrn_reflns_av_R_equivalents 0.0280
_diffrn_reflns_av_sigmaI/netI 0.0110
_diffrn_reflns_limit_h_max 20
_diffrn_reflns_limit_h_min -20
_diffrn_reflns_limit_k_max 16
_diffrn_reflns_limit_k_min -16
_diffrn_reflns_limit_l_max 22
_diffrn_reflns_limit_l_min -22
_diffrn_reflns_number 61066
_diffrn_reflns_theta_full 26.00
_diffrn_reflns_theta_max 26.00
_diffrn_reflns_theta_min 3.89
_exptl_absorpt_coefficient_mu 14.338
_exptl_absorpt_correction_T_max 0.3585
_exptl_absorpt_correction_T_min 0.2075
_exptl_absorpt_correction_type multi-scan
_exptl_absorpt_process_details SADABS
_exptl_crystal_colour Colourless
_exptl_crystal_density_diffrn 2.215
_exptl_crystal_density_method 'not measured'
_exptl_crystal_description Prism
_exptl_crystal_F_000 2512
_exptl_crystal_size_max 0.16
_exptl_crystal_size_mid 0.15
_exptl_crystal_size_min 0.09
_refine_diff_density_max 1.021
_refine_diff_density_min -0.790
_refine_diff_density_rms 0.117
_refine_ls_extinction_method none
_refine_ls_goodness_of_fit_ref 1.142
_refine_ls_hydrogen_treatment riding
_refine_ls_matrix_type full
_refine_ls_number_parameters 205
_refine_ls_number_reflns 4049
_refine_ls_number_restraints 0
_refine_ls_restrained_S_all 1.142
_refine_ls_R_factor_all 0.0197
_refine_ls_R_factor_gt 0.0188
_refine_ls_shift/su_max 0.001
_refine_ls_shift/su_mean 0.000
_refine_ls_structure_factor_coef Fsqd
_refine_ls_weighting_details 'calc w=1/[\s^2^(Fo^2^)+(0.0159P)^2^+33.9689P] where P=(Fo^2^+2Fc^2^)/3'
_refine_ls_weighting_scheme calc
_refine_ls_wR_factor_gt 0.0421
_refine_ls_wR_factor_ref 0.0425
_reflns_number_gt 3932
_reflns_number_total 4049
_reflns_threshold_expression >2sigma(I)
_cod_data_source_file b820803d.txt
_cod_data_source_block ol31
_cod_depositor_comments
;
The following automatic conversions were performed:
'_symmetry_cell_setting' value 'Monoclinic' changed to 'monoclinic'
according to '/home/saulius/struct/CIF-dictionaries/cif_core.dic'
dictionary named 'cif_core.dic' version 2.4.1 from 2010-06-29.

Automatic conversion script
Id: cif_fix_enum 1527 2010-12-29 10:47:43Z saulius 
;
_cod_original_cell_volume 4128.7(14)
_cod_original_sg_symbol_H-M C2/c
_cod_database_code 7001278

loop_
_symmetry_equiv_pos_as_xyz
'x, y, z'
'-x, y, -z+1/2'
'x+1/2, y+1/2, z'
'-x+1/2, y+1/2, -z+1/2'
'-x, -y, -z'
'x, -y, z-1/2'
'-x+1/2, -y+1/2, -z'
'x+1/2, -y+1/2, z-1/2'

loop_
_atom_site_label
_atom_site_type_symbol
_atom_site_fract_x
_atom_site_fract_y
_atom_site_fract_z
_atom_site_U_iso_or_equiv
_atom_site_adp_type
_atom_site_occupancy
_atom_site_symmetry_multiplicity
_atom_site_calc_flag
_atom_site_refinement_flags
_atom_site_disorder_assembly
_atom_site_disorder_group
Au1 Au 0.160312(9) 0.087753(10) 0.081068(8) 0.01679(5) Uani 1 1 d . . .
Au2 Au 0.093714(8) 0.329052(10) 0.034758(8) 0.01516(5) Uani 1 1 d . . .
B1 B 0.1052(3) 0.2344(3) 0.1990(2) 0.0160(8) Uani 1 1 d . . .
H1 H 0.0426 0.2060 0.1815 0.019 Uiso 1 1 calc R . .
B2 B 0.1844(3) 0.1657(3) 0.2566(2) 0.0180(9) Uani 1 1 d . . .
H2 H 0.1733 0.0925 0.2773 0.022 Uiso 1 1 calc R . .
B3 B 0.2767(3) 0.1945(3) 0.2303(2) 0.0182(9) Uani 1 1 d . . .
H3 H 0.3257 0.1400 0.2343 0.022 Uiso 1 1 calc R . .
B4 B 0.2542(3) 0.2801(3) 0.1566(2) 0.0155(8) Uani 1 1 d . . .
H4 H 0.2877 0.2808 0.1116 0.019 Uiso 1 1 calc R . .
B5 B 0.2181(3) 0.3895(3) 0.1913(2) 0.0153(8) Uani 1 1 d . . .
H5 H 0.2286 0.4621 0.1694 0.018 Uiso 1 1 calc R . .
B6 B 0.1258(3) 0.3609(3) 0.2178(2) 0.0165(8) Uani 1 1 d . . .
H6 H 0.0762 0.4148 0.2132 0.020 Uiso 1 1 calc R . .
B7 B 0.1476(3) 0.2741(3) 0.2916(2) 0.0163(8) Uani 1 1 d . . .
H7 H 0.1127 0.2715 0.3354 0.020 Uiso 1 1 calc R . .
B8 B 0.2539(3) 0.2503(3) 0.3104(2) 0.0179(9) Uani 1 1 d . . .
H8 H 0.2881 0.2325 0.3668 0.021 Uiso 1 1 calc R . .
B9 B 0.2982(3) 0.3215(3) 0.2481(2) 0.0176(9) Uani 1 1 d . . .
H9 H 0.3610 0.3497 0.2634 0.021 Uiso 1 1 calc R . .
B10 B 0.2181(3) 0.3713(3) 0.2866(2) 0.0177(9) Uani 1 1 d . . .
H10 H 0.2289 0.4316 0.3271 0.021 Uiso 1 1 calc R . .
C1 C 0.1861(2) 0.1898(3) 0.1659(2) 0.0155(7) Uani 1 1 d . . .
C2 C 0.1518(2) 0.3048(3) 0.1431(2) 0.0146(7) Uani 1 1 d . . .
C10 C 0.0905(3) 0.0091(3) -0.1030(2) 0.0259(9) Uani 1 1 d . . .
H10A H 0.1212 0.0604 -0.1197 0.039 Uiso 1 1 calc R . .
H10B H 0.0367 0.0324 -0.1026 0.039 Uiso 1 1 calc R . .
H10C H 0.0867 -0.0461 -0.1359 0.039 Uiso 1 1 calc R . .
C11 C 0.0850(3) -0.1358(3) 0.0073(3) 0.0281(10) Uani 1 1 d . . .
H11A H 0.0880 -0.1848 -0.0293 0.042 Uiso 1 1 calc R . .
H11B H 0.0290 -0.1185 0.0043 0.042 Uiso 1 1 calc R . .
H11C H 0.1082 -0.1611 0.0559 0.042 Uiso 1 1 calc R . .
C12 C 0.2389(3) -0.0767(4) -0.0194(3) 0.0295(10) Uani 1 1 d . . .
H12A H 0.2655 -0.1078 0.0261 0.044 Uiso 1 1 calc R . .
H12B H 0.2724 -0.0243 -0.0305 0.044 Uiso 1 1 calc R . .
H12C H 0.2303 -0.1238 -0.0590 0.044 Uiso 1 1 calc R . .
C20 C 0.0787(3) 0.4643(3) -0.1236(2) 0.0243(9) Uani 1 1 d . . .
H20A H 0.1336 0.4452 -0.1237 0.036 Uiso 1 1 calc R . .
H20B H 0.0794 0.5232 -0.0951 0.036 Uiso 1 1 calc R . .
H20C H 0.0493 0.4757 -0.1737 0.036 Uiso 1 1 calc R . .
C21 C -0.0726(2) 0.4129(3) -0.0870(2) 0.0209(8) Uani 1 1 d . . .
H21A H -0.1001 0.4217 -0.1380 0.031 Uiso 1 1 calc R . .
H21B H -0.0697 0.4745 -0.0615 0.031 Uiso 1 1 calc R . .
H21C H -0.1021 0.3666 -0.0639 0.031 Uiso 1 1 calc R . .
C22 C 0.0152(2) 0.2692(3) -0.1487(2) 0.0210(8) Uani 1 1 d . . .
H22A H -0.0093 0.2145 -0.1293 0.031 Uiso 1 1 calc R . .
H22B H 0.0672 0.2500 -0.1577 0.031 Uiso 1 1 calc R . .
H22C H -0.0197 0.2905 -0.1944 0.031 Uiso 1 1 calc R . .
P1 P 0.14152(6) -0.02792(7) -0.00974(6) 0.0176(2) Uani 1 1 d . . .
P2 P 0.02929(6) 0.36770(7) -0.08275(5) 0.01527(19) Uani 1 1 d . . .

loop_
_atom_site_aniso_label
_atom_site_aniso_U_11
_atom_site_aniso_U_22
_atom_site_aniso_U_33
_atom_site_aniso_U_23
_atom_site_aniso_U_13
_atom_site_aniso_U_12
Au1 0.01899(8) 0.01554(8) 0.01589(8) -0.00214(5) 0.00399(6) 0.00138(5)
Au2 0.01504(8) 0.01687(8) 0.01198(8) 0.00056(5) -0.00044(5) 0.00077(5)
B1 0.016(2) 0.018(2) 0.013(2) 0.0021(16) 0.0019(16) 0.0009(16)
B2 0.023(2) 0.018(2) 0.013(2) 0.0037(16) 0.0042(17) 0.0016(17)
B3 0.017(2) 0.019(2) 0.017(2) 0.0034(17) 0.0023(17) 0.0054(17)
B4 0.013(2) 0.018(2) 0.014(2) 0.0023(16) 0.0011(16) 0.0009(16)
B5 0.015(2) 0.0153(19) 0.014(2) -0.0011(16) -0.0002(16) -0.0007(16)
B6 0.016(2) 0.018(2) 0.014(2) -0.0011(16) 0.0004(16) 0.0022(16)
B7 0.017(2) 0.020(2) 0.0119(19) 0.0000(16) 0.0036(16) 0.0027(16)
B8 0.019(2) 0.022(2) 0.011(2) 0.0028(17) 0.0006(16) 0.0044(17)
B9 0.015(2) 0.021(2) 0.016(2) 0.0000(17) 0.0009(17) 0.0001(16)
B10 0.021(2) 0.018(2) 0.013(2) -0.0018(16) 0.0018(17) 0.0020(17)
C1 0.0193(19) 0.0130(17) 0.0138(18) 0.0023(14) 0.0027(15) 0.0013(14)
C2 0.0161(18) 0.0134(17) 0.0139(18) -0.0001(14) 0.0025(14) 0.0017(14)
C10 0.032(2) 0.027(2) 0.018(2) -0.0012(17) 0.0050(18) 0.0020(18)
C11 0.024(2) 0.023(2) 0.039(3) -0.0044(19) 0.0087(19) -0.0037(17)
C12 0.020(2) 0.039(3) 0.030(2) -0.011(2) 0.0065(18) 0.0047(18)
C20 0.020(2) 0.027(2) 0.025(2) 0.0084(17) 0.0026(17) -0.0041(16)
C21 0.019(2) 0.0164(18) 0.026(2) -0.0023(16) 0.0028(16) -0.0009(15)
C22 0.020(2) 0.025(2) 0.0175(19) -0.0042(16) 0.0031(16) 0.0007(16)
P1 0.0192(5) 0.0163(5) 0.0179(5) -0.0024(4) 0.0054(4) 0.0001(4)
P2 0.0141(5) 0.0182(5) 0.0123(4) 0.0008(4) 0.0004(4) 0.0000(4)

loop_
_atom_type_symbol
_atom_type_description
_atom_type_scat_dispersion_real
_atom_type_scat_dispersion_imag
_atom_type_scat_source
C C 0.0033 0.0016 'International Tables Vol C Tables 4.2.6.8 and 6.1.1.4'
H H 0.0000 0.0000 'International Tables Vol C Tables 4.2.6.8 and 6.1.1.4'
B B 0.0013 0.0007 'International Tables Vol C Tables 4.2.6.8 and 6.1.1.4'
P P 0.1023 0.0942 'International Tables Vol C Tables 4.2.6.8 and 6.1.1.4'
Au Au -2.0133 8.8022 'International Tables Vol C Tables 4.2.6.8 and 6.1.1.4'

loop_
_geom_angle_atom_site_label_1
_geom_angle_atom_site_label_2
_geom_angle_atom_site_label_3
_geom_angle
_geom_angle_site_symmetry_1
_geom_angle_site_symmetry_3
_geom_angle_publ_flag
C1 Au1 P1 175.87(11) . . ?
C2 Au2 P2 175.76(10) . . ?
C1 B1 C2 58.9(2) . . ?
C1 B1 B2 58.6(2) . . ?
C2 B1 B2 105.8(3) . . ?
C1 B1 B6 106.1(3) . . ?
C2 B1 B6 58.6(2) . . ?
B2 B1 B6 107.9(3) . . ?
C1 B1 B7 105.5(3) . . ?
C2 B1 B7 105.3(3) . . ?
B2 B1 B7 59.9(2) . . ?
B6 B1 B7 59.9(2) . . ?
C1 B2 B3 59.0(2) . . ?
C1 B2 B1 59.1(2) . . ?
B3 B2 B1 107.9(3) . . ?
C1 B2 B7 106.1(3) . . ?
B3 B2 B7 108.1(3) . . ?
B1 B2 B7 60.3(2) . . ?
C1 B2 B8 105.7(3) . . ?
B3 B2 B8 60.1(3) . . ?
B1 B2 B8 107.7(3) . . ?
B7 B2 B8 59.7(2) . . ?
C1 B3 B2 58.9(2) . . ?
C1 B3 B4 59.0(2) . . ?
B2 B3 B4 107.8(3) . . ?
C1 B3 B8 105.7(3) . . ?
B2 B3 B8 60.3(3) . . ?
B4 B3 B8 107.9(3) . . ?
C1 B3 B9 106.0(3) . . ?
B2 B3 B9 108.6(3) . . ?
B4 B3 B9 60.1(2) . . ?
B8 B3 B9 60.2(3) . . ?
C1 B4 C2 59.1(2) . . ?
C1 B4 B3 58.9(2) . . ?
C2 B4 B3 106.2(3) . . ?
C1 B4 B9 106.2(3) . . ?
C2 B4 B9 105.5(3) . . ?
B3 B4 B9 60.4(2) . . ?
C1 B4 B5 106.1(3) . . ?
C2 B4 B5 58.5(2) . . ?
B3 B4 B5 107.9(3) . . ?
B9 B4 B5 59.7(2) . . ?
C2 B5 B6 59.0(2) . . ?
C2 B5 B9 106.0(3) . . ?
B6 B5 B9 108.6(3) . . ?
C2 B5 B10 106.2(3) . . ?
B6 B5 B10 60.3(2) . . ?
B9 B5 B10 60.5(2) . . ?
C2 B5 B4 58.8(2) . . ?
B6 B5 B4 107.7(3) . . ?
B9 B5 B4 60.0(2) . . ?
B10 B5 B4 108.3(3) . . ?
C2 B6 B5 58.8(2) . . ?
C2 B6 B1 59.0(2) . . ?
B5 B6 B1 107.8(3) . . ?
C2 B6 B7 105.8(3) . . ?
B5 B6 B7 108.1(3) . . ?
B1 B6 B7 60.2(2) . . ?
C2 B6 B10 105.8(3) . . ?
B5 B6 B10 60.0(2) . . ?
B1 B6 B10 108.5(3) . . ?
B7 B6 B10 60.5(2) . . ?
B8 B7 B2 60.2(2) . . ?
B8 B7 B6 107.5(3) . . ?
B2 B7 B6 107.8(3) . . ?
B8 B7 B1 107.8(3) . . ?
B2 B7 B1 59.8(2) . . ?
B6 B7 B1 59.9(2) . . ?
B8 B7 B10 59.8(2) . . ?
B2 B7 B10 108.1(3) . . ?
B6 B7 B10 59.8(2) . . ?
B1 B7 B10 107.8(3) . . ?
B7 B8 B3 108.0(3) . . ?
B7 B8 B10 60.7(2) . . ?
B3 B8 B10 108.5(3) . . ?
B7 B8 B2 60.1(2) . . ?
B3 B8 B2 59.6(3) . . ?
B10 B8 B2 108.7(3) . . ?
B7 B8 B9 108.6(3) . . ?
B3 B8 B9 60.1(2) . . ?
B10 B8 B9 60.2(2) . . ?
B2 B8 B9 108.0(3) . . ?
B5 B9 B4 60.2(2) . . ?
B5 B9 B3 107.6(3) . . ?
B4 B9 B3 59.5(2) . . ?
B5 B9 B8 107.1(3) . . ?
B4 B9 B8 107.0(3) . . ?
B3 B9 B8 59.7(2) . . ?
B5 B9 B10 59.8(2) . . ?
B4 B9 B10 107.9(3) . . ?
B3 B9 B10 107.6(3) . . ?
B8 B9 B10 59.6(2) . . ?
B5 B10 B8 107.4(3) . . ?
B5 B10 B6 59.6(2) . . ?
B8 B10 B6 107.2(3) . . ?
B5 B10 B9 59.7(2) . . ?
B8 B10 B9 60.1(2) . . ?
B6 B10 B9 107.4(3) . . ?
B5 B10 B7 107.3(3) . . ?
B8 B10 B7 59.5(2) . . ?
B6 B10 B7 59.8(2) . . ?
B9 B10 B7 107.6(3) . . ?
C2 C1 B2 110.1(3) . . ?
C2 C1 B3 109.8(3) . . ?
B2 C1 B3 62.1(3) . . ?
C2 C1 B4 60.5(2) . . ?
B2 C1 B4 113.0(3) . . ?
B3 C1 B4 62.1(2) . . ?
C2 C1 B1 60.5(2) . . ?
B2 C1 B1 62.4(2) . . ?
B3 C1 B1 113.0(3) . . ?
B4 C1 B1 112.3(3) . . ?
C2 C1 Au1 115.7(2) . . ?
B2 C1 Au1 124.4(2) . . ?
B3 C1 Au1 123.8(3) . . ?
B4 C1 Au1 116.1(2) . . ?
B1 C1 Au1 117.2(2) . . ?
C1 C2 B5 110.5(3) . . ?
C1 C2 B6 110.3(3) . . ?
B5 C2 B6 62.2(2) . . ?
C1 C2 B4 60.4(2) . . ?
B5 C2 B4 62.7(2) . . ?
B6 C2 B4 113.4(3) . . ?
C1 C2 B1 60.5(2) . . ?
B5 C2 B1 113.3(3) . . ?
B6 C2 B1 62.4(2) . . ?
B4 C2 B1 112.2(3) . . ?
C1 C2 Au2 117.1(2) . . ?
B5 C2 Au2 120.9(2) . . ?
B6 C2 Au2 124.1(2) . . ?
B4 C2 Au2 114.8(2) . . ?
B1 C2 Au2 119.5(2) . . ?
C12 P1 C11 103.7(2) . . ?
C12 P1 C10 104.9(2) . . ?
C11 P1 C10 103.5(2) . . ?
C12 P1 Au1 110.25(15) . . ?
C11 P1 Au1 115.37(16) . . ?
C10 P1 Au1 117.72(15) . . ?
C22 P2 C21 104.16(19) . . ?
C22 P2 C20 105.5(2) . . ?
C21 P2 C20 104.5(2) . . ?
C22 P2 Au2 116.08(14) . . ?
C21 P2 Au2 111.76(15) . . ?
C20 P2 Au2 113.75(14) . . ?

loop_
_geom_bond_atom_site_label_1
_geom_bond_atom_site_label_2
_geom_bond_distance
_geom_bond_site_symmetry_2
_geom_bond_publ_flag
Au1 C1 2.068(4) . ?
Au1 P1 2.2731(10) . ?
Au2 C2 2.049(4) . ?
Au2 P2 2.2623(12) . ?
B1 C1 1.720(6) . ?
B1 C2 1.721(6) . ?
B1 B2 1.777(6) . ?
B1 B6 1.780(6) . ?
B1 B7 1.785(6) . ?
B2 C1 1.712(6) . ?
B2 B3 1.768(6) . ?
B2 B7 1.779(6) . ?
B2 B8 1.781(6) . ?
B3 C1 1.715(6) . ?
B3 B4 1.770(6) . ?
B3 B8 1.777(6) . ?
B3 B9 1.786(6) . ?
B4 C1 1.716(6) . ?
B4 C2 1.717(6) . ?
B4 B9 1.780(6) . ?
B4 B5 1.784(6) . ?
B5 C2 1.711(5) . ?
B5 B6 1.769(6) . ?
B5 B9 1.774(6) . ?
B5 B10 1.776(6) . ?
B6 C2 1.715(6) . ?
B6 B7 1.781(6) . ?
B6 B10 1.782(6) . ?
B7 B8 1.772(6) . ?
B7 B10 1.793(6) . ?
B8 B10 1.778(6) . ?
B8 B9 1.788(6) . ?
B9 B10 1.790(6) . ?
C1 C2 1.693(5) . ?
C10 P1 1.816(4) . ?
C11 P1 1.816(4) . ?
C12 P1 1.812(4) . ?
C20 P2 1.809(4) . ?
C21 P2 1.805(4) . ?
C22 P2 1.794(4) . ?
